data_2233492
loop_
_publ_author_name
'Zhao, Li'
'Dong, Xu-Tao'
'Xing, Si-Jia'
'Cheng, Qian'
'Zhao, Ji-Xing'

_publ_section_title
;
 1-(4-{[(<i>E</i>)-3-Ethoxy-2-hydroxybenzylidene]amino}phenyl)ethanone
 oxime
;
_journal_coeditor_code HG5155
_journal_issue 2
_journal_name_full 'Acta Crystallographica Section E'
_journal_page_first o429
_journal_paper_doi 10.1107/S1600536812001213
_journal_volume 68
_journal_year 2012
_chemical_formula_iupac 'C17 H18 N2 O3'
_chemical_formula_moiety 'C17 H18 N2 O3'
_chemical_formula_sum 'C17 H18 N2 O3'
_chemical_formula_weight 298.33
_chemical_name_systematic
;
1-(4-{[(<i>E</i>)-3-Ethoxy-2-hydroxybenzylidene]amino}phenyl)ethanone oxime
;
_space_group_IT_number 2
_symmetry_cell_setting triclinic
_symmetry_space_group_name_Hall '-P 1'
_symmetry_space_group_name_H-M 'P -1'
_atom_sites_solution_hydrogens geom
_atom_sites_solution_primary direct
_atom_sites_solution_secondary difmap
_cell_angle_alpha 96.8900(10)
_cell_angle_beta 98.7620(10)
_cell_angle_gamma 102.105(2)
_cell_formula_units_Z 2
_cell_length_a 7.0556(7)
_cell_length_b 7.4852(9)
_cell_length_c 14.7821(16)
_cell_measurement_reflns_used 818
_cell_measurement_temperature 298(2)
_cell_measurement_theta_max 27.516
_cell_measurement_theta_min 2.823
_cell_volume 745.03(14)
_computing_cell_refinement 'SAINT (Siemens, 1996)'
_computing_data_collection 'SMART (Siemens, 1996)'
_computing_data_reduction 'SAINT (Siemens, 1996)'
_computing_molecular_graphics 'SHELXTL (Sheldrick, 2008)'
_computing_publication_material 'SHELXTL (Sheldrick, 2008)'
_computing_structure_refinement 'SHELXL97 (Sheldrick, 2008)'
_computing_structure_solution 'SHELXS97 (Sheldrick, 2008)'
_diffrn_ambient_temperature 298(2)
_diffrn_measured_fraction_theta_full 0.972
_diffrn_measured_fraction_theta_max 0.972
_diffrn_measurement_device_type 'Bruker SMART 1000 CCD area-detector'
_diffrn_measurement_method 'phi and omega scans'
_diffrn_radiation_monochromator graphite
_diffrn_radiation_source 'fine-focus sealed tube'
_diffrn_radiation_type MoK\a
_diffrn_radiation_wavelength 0.71073
_diffrn_reflns_av_R_equivalents 0.0369
_diffrn_reflns_av_sigmaI/netI 0.0797
_diffrn_reflns_limit_h_max 8
_diffrn_reflns_limit_h_min -8
_diffrn_reflns_limit_k_max 8
_diffrn_reflns_limit_k_min -8
_diffrn_reflns_limit_l_max 9
_diffrn_reflns_limit_l_min -17
_diffrn_reflns_number 3664
_diffrn_reflns_theta_full 25.02
_diffrn_reflns_theta_max 25.02
_diffrn_reflns_theta_min 2.82
_exptl_absorpt_coefficient_mu 0.092
_exptl_absorpt_correction_T_max 0.9881
_exptl_absorpt_correction_T_min 0.9711
_exptl_absorpt_correction_type multi-scan
_exptl_absorpt_process_details '(SADABS; Sheldrick, 1996)'
_exptl_crystal_colour yellow
_exptl_crystal_density_diffrn 1.330
_exptl_crystal_density_method 'not measured'
_exptl_crystal_description prismatical
_exptl_crystal_F_000 316
_exptl_crystal_size_max 0.32
_exptl_crystal_size_mid 0.21
_exptl_crystal_size_min 0.13
_refine_diff_density_max 0.189
_refine_diff_density_min -0.268
_refine_ls_extinction_method none
_refine_ls_goodness_of_fit_ref 1.023
_refine_ls_hydrogen_treatment constr
_refine_ls_matrix_type full
_refine_ls_number_parameters 201
_refine_ls_number_reflns 2561
_refine_ls_number_restraints 0
_refine_ls_restrained_S_all 1.023
_refine_ls_R_factor_all 0.1289
_refine_ls_R_factor_gt 0.0679
_refine_ls_shift/su_max 0.000
_refine_ls_shift/su_mean 0.000
_refine_ls_structure_factor_coef Fsqd
_refine_ls_weighting_details 'calc w=1/[\s^2^(Fo^2^)+(0.0613P)^2^+0.2977P] where P=(Fo^2^+2Fc^2^)/3'
_refine_ls_weighting_scheme calc
_refine_ls_wR_factor_gt 0.1400
_refine_ls_wR_factor_ref 0.1679
_reflns_number_gt 1376
_reflns_number_total 2561
_reflns_threshold_expression I>2sigma(I)
_cod_data_source_file hg5155.cif
_cod_data_source_block I
_cod_database_code 2233492
_cod_database_fobs_code 2233492

loop_
_symmetry_equiv_pos_as_xyz
'x, y, z'
'-x, -y, -z'

loop_
_atom_site_type_symbol
_atom_site_label
_atom_site_fract_x
_atom_site_fract_y
_atom_site_fract_z
_atom_site_U_iso_or_equiv
_atom_site_adp_type
_atom_site_calc_flag
_atom_site_refinement_flags
_atom_site_occupancy
_atom_site_symmetry_multiplicity
N N1 0.3517(4) 0.5142(4) 0.91196(19) 0.0451(8) Uani d . 1 1
N N2 0.4699(4) 0.7402(4) 0.51348(18) 0.0399(7) Uani d . 1 1
O O1 0.2676(4) 0.4614(4) 0.98854(17) 0.0644(8) Uani d . 1 1
H H1 0.3548 0.4525 1.0301 0.097 Uiso calc R 1 1
O O2 0.3342(3) 0.8040(3) 0.35234(16) 0.0518(7) Uani d . 1 1
H H2 0.3308 0.7783 0.4046 0.078 Uiso calc R 1 1
O O3 0.3898(3) 0.8888(4) 0.19161(16) 0.0522(7) Uani d . 1 1
C C1 0.0075(5) 0.5044(6) 0.8478(3) 0.0667(13) Uani d . 1 1
H H1A -0.0132 0.4861 0.9090 0.100 Uiso calc R 1 1
H H1B -0.0658 0.3980 0.8041 0.100 Uiso calc R 1 1
H H1C -0.0362 0.6120 0.8325 0.100 Uiso calc R 1 1
C C2 0.2226(5) 0.5310(5) 0.8443(2) 0.0396(9) Uani d . 1 1
C C3 0.2949(5) 0.5820(4) 0.7593(2) 0.0332(8) Uani d . 1 1
C C4 0.4926(5) 0.6169(5) 0.7524(2) 0.0443(10) Uani d . 1 1
H H4 0.5844 0.6042 0.8020 0.053 Uiso calc R 1 1
C C5 0.5573(5) 0.6699(5) 0.6740(2) 0.0465(10) Uani d . 1 1
H H5 0.6913 0.6937 0.6720 0.056 Uiso calc R 1 1
C C6 0.4246(5) 0.6879(4) 0.5984(2) 0.0351(8) Uani d . 1 1
C C7 0.2268(5) 0.6483(5) 0.6030(2) 0.0446(10) Uani d . 1 1
H H7 0.1352 0.6561 0.5522 0.053 Uiso calc R 1 1
C C8 0.1624(5) 0.5971(5) 0.6820(2) 0.0449(10) Uani d . 1 1
H H8 0.0282 0.5724 0.6836 0.054 Uiso calc R 1 1
C C9 0.6452(5) 0.7803(4) 0.4955(2) 0.0376(9) Uani d . 1 1
H H9 0.7514 0.7766 0.5404 0.045 Uiso calc R 1 1
C C10 0.6814(5) 0.8313(4) 0.4067(2) 0.0344(8) Uani d . 1 1
C C11 0.5221(5) 0.8398(4) 0.3389(2) 0.0355(8) Uani d . 1 1
C C12 0.5558(5) 0.8854(5) 0.2518(2) 0.0382(9) Uani d . 1 1
C C13 0.7458(5) 0.9199(5) 0.2339(2) 0.0412(9) Uani d . 1 1
H H13 0.7682 0.9488 0.1764 0.049 Uiso calc R 1 1
C C14 0.9048(5) 0.9119(5) 0.3015(2) 0.0427(9) Uani d . 1 1
H H14 1.0321 0.9360 0.2890 0.051 Uiso calc R 1 1
C C15 0.8720(5) 0.8682(5) 0.3863(2) 0.0384(9) Uani d . 1 1
H H15 0.9781 0.8630 0.4309 0.046 Uiso calc R 1 1
C C16 0.4125(5) 0.9423(5) 0.1031(2) 0.0506(10) Uani d . 1 1
H H16A 0.4586 0.8501 0.0659 0.061 Uiso calc R 1 1
H H16B 0.5070 1.0601 0.1109 0.061 Uiso calc R 1 1
C C17 0.2127(6) 0.9575(7) 0.0572(3) 0.0781(15) Uani d . 1 1
H H17A 0.1228 0.8383 0.0466 0.117 Uiso calc R 1 1
H H17B 0.2220 1.0006 -0.0009 0.117 Uiso calc R 1 1
H H17C 0.1655 1.0433 0.0966 0.117 Uiso calc R 1 1

loop_
_atom_site_aniso_label
_atom_site_aniso_U_11
_atom_site_aniso_U_22
_atom_site_aniso_U_33
_atom_site_aniso_U_12
_atom_site_aniso_U_13
_atom_site_aniso_U_23
N1 0.0459(19) 0.059(2) 0.0336(18) 0.0094(15) 0.0162(14) 0.0153(14)
N2 0.0371(18) 0.0485(19) 0.0364(18) 0.0112(14) 0.0100(13) 0.0084(14)
O1 0.0549(18) 0.103(2) 0.0438(17) 0.0163(16) 0.0224(13) 0.0324(15)
O2 0.0305(15) 0.085(2) 0.0447(16) 0.0123(13) 0.0110(11) 0.0243(13)
O3 0.0358(15) 0.085(2) 0.0345(15) 0.0073(13) 0.0001(11) 0.0229(13)
C1 0.043(3) 0.111(4) 0.048(3) 0.014(2) 0.0157(19) 0.018(2)
C2 0.038(2) 0.046(2) 0.033(2) 0.0060(17) 0.0095(16) 0.0061(17)
C3 0.033(2) 0.037(2) 0.031(2) 0.0085(15) 0.0097(14) 0.0051(15)
C4 0.034(2) 0.071(3) 0.032(2) 0.0155(18) 0.0049(15) 0.0166(19)
C5 0.031(2) 0.071(3) 0.043(2) 0.0136(19) 0.0118(17) 0.0162(19)
C6 0.042(2) 0.038(2) 0.030(2) 0.0128(17) 0.0108(15) 0.0097(16)
C7 0.037(2) 0.063(3) 0.038(2) 0.0144(19) 0.0075(16) 0.0171(19)
C8 0.032(2) 0.062(3) 0.044(2) 0.0126(18) 0.0096(16) 0.0113(19)
C9 0.038(2) 0.043(2) 0.032(2) 0.0111(17) 0.0029(15) 0.0089(16)
C10 0.035(2) 0.039(2) 0.030(2) 0.0110(16) 0.0047(14) 0.0077(15)
C11 0.030(2) 0.044(2) 0.035(2) 0.0091(16) 0.0106(15) 0.0081(16)
C12 0.032(2) 0.045(2) 0.034(2) 0.0044(17) 0.0019(15) 0.0063(16)
C13 0.038(2) 0.046(2) 0.040(2) 0.0087(17) 0.0090(16) 0.0100(17)
C14 0.031(2) 0.051(2) 0.047(2) 0.0067(17) 0.0134(16) 0.0093(18)
C15 0.031(2) 0.049(2) 0.036(2) 0.0109(17) 0.0047(15) 0.0102(17)
C16 0.054(3) 0.060(3) 0.037(2) 0.009(2) 0.0047(17) 0.0163(19)
C17 0.064(3) 0.110(4) 0.059(3) 0.013(3) -0.003(2) 0.038(3)

loop_
_atom_type_symbol
_atom_type_description
_atom_type_scat_dispersion_real
_atom_type_scat_dispersion_imag
_atom_type_scat_source
C C 0.0033 0.0016 'International Tables Vol C Tables 4.2.6.8 and 6.1.1.4'
H H 0.0000 0.0000 'International Tables Vol C Tables 4.2.6.8 and 6.1.1.4'
N N 0.0061 0.0033 'International Tables Vol C Tables 4.2.6.8 and 6.1.1.4'
O O 0.0106 0.0060 'International Tables Vol C Tables 4.2.6.8 and 6.1.1.4'

loop_
_geom_angle_atom_site_label_1
_geom_angle_atom_site_label_2
_geom_angle_atom_site_label_3
_geom_angle
C2 N1 O1 112.6(3)
C9 N2 C6 124.4(3)
N1 O1 H1 109.5
C11 O2 H2 109.5
C12 O3 C16 118.0(3)
C2 C1 H1A 109.5
C2 C1 H1B 109.5
H1A C1 H1B 109.5
C2 C1 H1C 109.5
H1A C1 H1C 109.5
H1B C1 H1C 109.5
N1 C2 C3 117.0(3)
N1 C2 C1 123.4(3)
C3 C2 C1 119.5(3)
C4 C3 C8 116.9(3)
C4 C3 C2 122.9(3)
C8 C3 C2 120.2(3)
C5 C4 C3 122.0(3)
C5 C4 H4 119.0
C3 C4 H4 119.0
C4 C5 C6 120.6(3)
C4 C5 H5 119.7
C6 C5 H5 119.7
C7 C6 C5 118.2(3)
C7 C6 N2 115.2(3)
C5 C6 N2 126.6(3)
C6 C7 C8 121.1(3)
C6 C7 H7 119.4
C8 C7 H7 119.4
C7 C8 C3 121.2(3)
C7 C8 H8 119.4
C3 C8 H8 119.4
N2 C9 C10 121.7(3)
N2 C9 H9 119.2
C10 C9 H9 119.2
C15 C10 C11 119.0(3)
C15 C10 C9 121.4(3)
C11 C10 C9 119.6(3)
O2 C11 C10 122.8(3)
O2 C11 C12 117.3(3)
C10 C11 C12 119.9(3)
O3 C12 C13 125.9(3)
O3 C12 C11 114.6(3)
C13 C12 C11 119.5(3)
C12 C13 C14 120.7(3)
C12 C13 H13 119.7
C14 C13 H13 119.7
C15 C14 C13 119.8(3)
C15 C14 H14 120.1
C13 C14 H14 120.1
C14 C15 C10 121.1(3)
C14 C15 H15 119.4
C10 C15 H15 119.4
O3 C16 C17 106.4(3)
O3 C16 H16A 110.5
C17 C16 H16A 110.5
O3 C16 H16B 110.5
C17 C16 H16B 110.5
H16A C16 H16B 108.7
C16 C17 H17A 109.5
C16 C17 H17B 109.5
H17A C17 H17B 109.5
C16 C17 H17C 109.5
H17A C17 H17C 109.5
H17B C17 H17C 109.5

loop_
_geom_bond_atom_site_label_1
_geom_bond_atom_site_label_2
_geom_bond_distance
N1 C2 1.283(4)
N1 O1 1.416(3)
N2 C9 1.286(4)
N2 C6 1.420(4)
O1 H1 0.8200
O2 C11 1.346(4)
O2 H2 0.8200
O3 C12 1.366(4)
O3 C16 1.435(4)
C1 C2 1.498(5)
C1 H1A 0.9600
C1 H1B 0.9600
C1 H1C 0.9600
C2 C3 1.488(4)
C3 C4 1.387(4)
C3 C8 1.393(4)
C4 C5 1.379(5)
C4 H4 0.9300
C5 C6 1.384(4)
C5 H5 0.9300
C6 C7 1.378(5)
C7 C8 1.383(5)
C7 H7 0.9300
C8 H8 0.9300
C9 C10 1.454(4)
C9 H9 0.9300
C10 C15 1.401(4)
C10 C11 1.406(4)
C11 C12 1.411(4)
C12 C13 1.384(4)
C13 C14 1.400(4)
C13 H13 0.9300
C14 C15 1.374(4)
C14 H14 0.9300
C15 H15 0.9300
C16 C17 1.502(5)
C16 H16A 0.9700
C16 H16B 0.9700
C17 H17A 0.9600
C17 H17B 0.9600
C17 H17C 0.9600

loop_
_geom_hbond_atom_site_label_D
_geom_hbond_atom_site_label_H
_geom_hbond_atom_site_label_A
_geom_hbond_site_symmetry_A
_geom_hbond_distance_DH
_geom_hbond_distance_HA
_geom_hbond_distance_DA
_geom_hbond_angle_DHA
O1 H1 N1 2_667 0.82 2.07 2.817(4) 151.9
O2 H2 N2 . 0.82 1.84 2.567(3) 147.1

loop_
_geom_torsion_atom_site_label_1
_geom_torsion_atom_site_label_2
_geom_torsion_atom_site_label_3
_geom_torsion_atom_site_label_4
_geom_torsion
O1 N1 C2 C3 -178.6(3)
O1 N1 C2 C1 2.1(5)
N1 C2 C3 C4 -2.2(5)
C1 C2 C3 C4 177.1(3)
N1 C2 C3 C8 178.0(3)
C1 C2 C3 C8 -2.7(5)
C8 C3 C4 C5 2.0(5)
C2 C3 C4 C5 -177.8(3)
C3 C4 C5 C6 -0.8(6)
C4 C5 C6 C7 -1.2(5)
C4 C5 C6 N2 -179.7(3)
C9 N2 C6 C7 -179.2(3)
C9 N2 C6 C5 -0.6(5)
C5 C6 C7 C8 1.9(5)
N2 C6 C7 C8 -179.4(3)
C6 C7 C8 C3 -0.7(5)
C4 C3 C8 C7 -1.3(5)
C2 C3 C8 C7 178.6(3)
C6 N2 C9 C10 179.5(3)
N2 C9 C10 C15 -177.6(3)
N2 C9 C10 C11 0.9(5)
C15 C10 C11 O2 179.1(3)
C9 C10 C11 O2 0.6(5)
C15 C10 C11 C12 -0.1(5)
C9 C10 C11 C12 -178.6(3)
C16 O3 C12 C13 -3.5(5)
C16 O3 C12 C11 177.2(3)
O2 C11 C12 O3 0.6(4)
C10 C11 C12 O3 179.8(3)
O2 C11 C12 C13 -178.8(3)
C10 C11 C12 C13 0.5(5)
O3 C12 C13 C14 -179.9(3)
C11 C12 C13 C14 -0.6(5)
C12 C13 C14 C15 0.4(5)
C13 C14 C15 C10 0.0(5)
C11 C10 C15 C14 -0.1(5)
C9 C10 C15 C14 178.4(3)
C12 O3 C16 C17 -172.9(3)

loop_
_cod_related_entry_id
_cod_related_entry_database
_cod_related_entry_code
1 ChemSpider 30657420
